data_2002452
loop_
_publ_author_name
'Halle, G'
'Mueller-Buschbaum, Hk'

_publ_section_title
;
Experimente zur Mischkristallbildung zwischen Zinktantalaten und -
antimonaten: Zn Ta(2-x) Sb(x) O6
;
_journal_name_full
;
Zeitschrift fuer Anorganische und Allgemeine Chemie
;
_journal_page_first 22
_journal_page_last 28
_journal_paper_doi 10.1002/zaac.19895680104
_journal_volume 568
_journal_year 1989
_chemical_formula_structural 'Zn4 Ta1.2 Sb.8 O9'
_chemical_formula_sum 'O9 Sb0.8 Ta1.2 Zn4'
_chemical_name_systematic 'Zinc tantalate antimonate (4/1.2/.8)'
_space_group_IT_number 15
_symmetry_cell_setting monoclinic
_symmetry_Int_Tables_number 15
_symmetry_space_group_name_Hall '-C 2yc'
_symmetry_space_group_name_H-M 'C 1 2/c 1'
_cell_angle_alpha 90
_cell_angle_beta 93.81(11)
_cell_angle_gamma 90
_cell_formula_units_Z 8
_cell_length_a 15.103(23)
_cell_length_b 8.839(11)
_cell_length_c 10.378(5)
_cell_volume 1382.4
_refine_ls_R_factor_all 0.078
_cod_original_formula_sum 'O9 Sb.8 Ta1.2 Zn4'
_cod_database_code 2002452

loop_
_symmetry_equiv_pos_as_xyz
x,y,z
-x,y,1/2-z
-x,-y,-z
x,-y,1/2+z
1/2+x,1/2+y,z
1/2-x,1/2+y,1/2-z
1/2-x,1/2-y,-z
1/2+x,1/2-y,1/2+z

loop_
_atom_site_label
_atom_site_type_symbol
_atom_site_symmetry_multiplicity
_atom_site_Wyckoff_symbol
_atom_site_fract_x
_atom_site_fract_y
_atom_site_fract_z
_atom_site_occupancy
_atom_site_attached_hydrogens
_atom_site_calc_flag
Zn1 Zn2+ 4 e 0. 0.7982(7) 0.25 1. 0 d
Zn2 Zn2+ 8 f 0.3018(3) 0.3552(5) 0.0702(3) 1. 0 d
Zn3 Zn2+ 8 f 0.1660(3) 0.7206(6) 0.0543(4) 1. 0 d
Zn4 Zn2+ 8 f 0.0257(3) 0.3517(6) 0.0411(4) 1. 0 d
Ta1 Ta5+ 4 a 0. 0. 0. 0.6 0 d
Sb1 Sb5+ 4 a 0. 0. 0. 0.4 0 d
Ta2 Ta5+ 8 f 0.3405(1) 0.0015(2) 0.2011(1) 0.6 0 d
Sb2 Sb5+ 8 f 0.3405(1) 0.0015(2) 0.2011(1) 0.4 0 d
Ta3 Ta5+ 8 f 0.3517(2) 0.6468(3) 0.2401(2) 0.3 0 d
Sb3 Sb5+ 8 f 0.3517(2) 0.6468(3) 0.2401(2) 0.2 0 d
Zn5 Zn2+ 8 f 0.3517(2) 0.6468(3) 0.2401(2) 0.5 0 d
O1 O2- 8 f 0.432(2) 0.330(3) 0.066(2) 1. 0 d
O2 O2- 8 f 0.099(1) 0.655(3) 0.199(2) 1. 0 d
O3 O2- 8 f 0.268(2) 0.833(3) 0.114(2) 1. 0 d
O4 O2- 8 f 0.259(1) 0.516(3) 0.170(2) 1. 0 d
O5 O2- 8 f 0.075(2) 0.989(3) 0.164(2) 1. 0 d
O6 O2- 8 f 0.421(2) 0.644(3) 0.070(2) 1. 0 d
O7 O2- 8 f 0.255(2) 0.151(3) 0.112(2) 1. 0 d
O8 O2- 8 f 0.105(2) 0.333(3) 0.192(2) 1. 0 d
O9 O2- 8 f 0.422(2) 0.988(3) 0.067(2) 1. 0 d

loop_
_atom_type_symbol
_atom_type_oxidation_number
Zn2+ 2.000
Ta5+ 5.000
Sb5+ 5.000
O2- -2.000
